data_4312679
loop_
_publ_author_name
'En-Qing Gao'
'Shi-Qiang Bai'
'Chuan-Feng Wang'
'Yan-Feng Yue'
'Chun-Hua Yan'

_publ_contact_author_address
;
State Key Lab of Rare Earth Materials Chemistry and Applications & 
PKU-HKU Joint Lab on Rare Earth Materials and Bioinorganic Chemistry, 
College of Chemistry and Molecular Engineering, 
Peking University, 
Beijing 100871, 
China
;
_publ_contact_author_email chyan@chem.pku.edu.cn
_publ_contact_author_fax 86-(10)-62754179
_publ_contact_author_name 'Prof. Chun-Hua Yan'
_publ_contact_author_phone 86-(10)-62754179
_publ_section_title
;
 Structural and Magnetic Properties of Three One-Dimensional Azido-Bridged
 Copper(II) and Manganese(II) Coordination Polymers
;
_journal_name_full 'Inorganic Chemistry'
_journal_page_first 8456
_journal_page_last 8464
_journal_paper_doi 10.1021/ic034618w
_journal_volume 42
_journal_year 2003
_chemical_formula_sum 'C9 H9 Mn N9'
_chemical_formula_weight 298.19
_chemical_name_systematic
; 
 ? 
;
_space_group_IT_number 15
_symmetry_cell_setting monoclinic
_symmetry_space_group_name_Hall '-C 2yc'
_symmetry_space_group_name_H-M 'C 1 2/c 1'
_atom_sites_solution_hydrogens geom
_atom_sites_solution_primary direct
_atom_sites_solution_secondary difmap
_audit_creation_method SHELXL-97
_cell_angle_alpha 90.0000
_cell_angle_beta 109.5816(14)
_cell_angle_gamma 90.0000
_cell_formula_units_Z 8
_cell_length_a 14.16450(40)
_cell_length_b 14.59350(40)
_cell_length_c 12.78810(40)
_cell_measurement_reflns_used 16851
_cell_measurement_temperature 293(2)
_cell_measurement_theta_max 27.485
_cell_measurement_theta_min 3.395
_cell_volume 2490.54(13)
_computing_cell_refinement 'HKL Scalepack (Otwinowski & Minor, 1997)'
_computing_data_collection 'KappaCCD (Nonius B. V., 1998)'
_computing_data_reduction 'HKL Denzo (Otwinowski & Minor, 1997) & maXus (Mackay et al., 1998)'
_computing_molecular_graphics 'Bruker SHELXTL V5.1 (Sheldrick, 1998)'
_computing_publication_material 'SHELXL-97 (Sheldrick, 1997)'
_computing_structure_refinement 'SHELXL-97 (Sheldrick, 1997)'
_computing_structure_solution 'SHELXS-97 (Sheldrick, 1997)'
_diffrn_ambient_temperature 293(2)
_diffrn_detector_area_resol_mean 0.76
_diffrn_measured_fraction_theta_full 0.985
_diffrn_measured_fraction_theta_max 0.985
_diffrn_measurement_device_type 'NONIUS KappaCCD Diffractometer'
_diffrn_measurement_method CCD
_diffrn_radiation_monochromator graphite
_diffrn_radiation_source 'fine-focus sealed tube'
_diffrn_radiation_type MoK\a
_diffrn_radiation_wavelength 0.71073
_diffrn_reflns_av_R_equivalents 0.0655
_diffrn_reflns_av_sigmaI/netI 0.0422
_diffrn_reflns_limit_h_max 17
_diffrn_reflns_limit_h_min -17
_diffrn_reflns_limit_k_max 18
_diffrn_reflns_limit_k_min -18
_diffrn_reflns_limit_l_max 16
_diffrn_reflns_limit_l_min -16
_diffrn_reflns_number 22593
_diffrn_reflns_theta_full 27.49
_diffrn_reflns_theta_max 27.49
_diffrn_reflns_theta_min 3.50
_diffrn_standards_decay_% none
_exptl_absorpt_coefficient_mu 1.062
_exptl_absorpt_correction_T_max 0.856
_exptl_absorpt_correction_T_min 0.773
_exptl_absorpt_correction_type empirical
_exptl_absorpt_process_details '(Blessing, 1995, 1997)'
_exptl_crystal_colour orange
_exptl_crystal_density_diffrn 1.591
_exptl_crystal_density_method 'not measured'
_exptl_crystal_description prism
_exptl_crystal_F_000 1208
_exptl_crystal_size_max 0.30
_exptl_crystal_size_mid 0.20
_exptl_crystal_size_min 0.15
_refine_diff_density_max 0.655
_refine_diff_density_min -0.375
_refine_diff_density_rms 0.065
_refine_ls_extinction_method none
_refine_ls_goodness_of_fit_ref 1.026
_refine_ls_hydrogen_treatment mixed
_refine_ls_matrix_type full
_refine_ls_number_parameters 172
_refine_ls_number_reflns 2829
_refine_ls_number_restraints 0
_refine_ls_restrained_S_all 1.026
_refine_ls_R_factor_all 0.0719
_refine_ls_R_factor_gt 0.0418
_refine_ls_shift/su_max 0.000
_refine_ls_shift/su_mean 0.000
_refine_ls_structure_factor_coef Fsqd
_refine_ls_weighting_details 'calc w=1/[\s^2^(Fo^2^)+(0.0606P)^2^+2.3611P] where P=(Fo^2^+2Fc^2^)/3'
_refine_ls_weighting_scheme calc
_refine_ls_wR_factor_gt 0.1059
_refine_ls_wR_factor_ref 0.1180
_reflns_number_gt 1981
_reflns_number_total 2829
_reflns_threshold_expression >2sigma(I)
_cod_data_source_file ic034618wsi20030604_105834_1.cif
_cod_data_source_block 3
_cod_database_code 4312679

loop_
_symmetry_equiv_pos_as_xyz
'x, y, z'
'x, -y, z+1/2'
'x+1/2, y+1/2, z'
'x+1/2, -y+1/2, z+1/2'
'-x, -y, -z'
'-x, y, -z-1/2'
'-x+1/2, -y+1/2, -z'
'-x+1/2, y+1/2, -z-1/2'

loop_
_atom_site_label
_atom_site_type_symbol
_atom_site_fract_x
_atom_site_fract_y
_atom_site_fract_z
_atom_site_U_iso_or_equiv
_atom_site_adp_type
_atom_site_occupancy
_atom_site_symmetry_multiplicity
_atom_site_calc_flag
_atom_site_refinement_flags
_atom_site_disorder_assembly
_atom_site_disorder_group
Mn1 Mn 0.06249(3) 0.13327(3) 0.15461(3) 0.03501(16) Uani 1 1 d . . .
N1 N 0.07140(16) 0.29086(15) 0.15994(18) 0.0377(5) Uani 1 1 d . . .
N2 N 0.27768(18) 0.22647(18) 0.1964(2) 0.0479(6) Uani 1 1 d . . .
N3 N 0.22185(18) 0.15184(16) 0.1555(2) 0.0433(6) Uani 1 1 d . . .
N4 N 0.0807(2) -0.01732(18) 0.1477(2) 0.0554(7) Uani 1 1 d . . .
N5 N 0.03963(16) -0.07592(16) 0.08772(18) 0.0358(5) Uani 1 1 d . . .
N6 N 0.0016(2) -0.13771(18) 0.0310(2) 0.0499(6) Uani 1 1 d . . .
N7 N -0.09219(17) 0.13113(16) 0.16318(19) 0.0397(5) Uani 1 1 d . . .
N8 N -0.16866(18) 0.11909(17) 0.0902(2) 0.0441(6) Uani 1 1 d . . .
N9 N -0.2437(2) 0.1094(3) 0.0190(3) 0.0845(11) Uani 1 1 d . . .
C1 C -0.0101(2) 0.3408(2) 0.1088(2) 0.0457(7) Uani 1 1 d . . .
H1A H -0.0696 0.3102 0.0721 0.055 Uiso 1 1 calc R . .
C2 C -0.0107(3) 0.4319(3) 0.1077(3) 0.0671(10) Uani 1 1 d . . .
H2A H -0.0702 0.4630 0.0724 0.081 Uiso 1 1 calc R . .
C3 C 0.0703(3) 0.4775(3) 0.1550(3) 0.0762(11) Uani 1 1 d . . .
H3A H 0.0696 0.5412 0.1524 0.091 Uiso 1 1 calc R . .
C4 C 0.1544(3) 0.4334(2) 0.2070(3) 0.0560(8) Uani 1 1 d . . .
H4A H 0.2132 0.4659 0.2412 0.067 Uiso 1 1 calc R . .
C5 C 0.1547(2) 0.33937(18) 0.2105(2) 0.0356(6) Uani 1 1 d . . .
C6 C 0.2481(2) 0.2876(2) 0.2711(3) 0.0485(7) Uani 1 1 d . . .
H6A H 0.3019 0.3307 0.3049 0.058 Uiso 1 1 calc R . .
H6B H 0.2372 0.2518 0.3299 0.058 Uiso 1 1 calc R . .
C7 C 0.3555(3) 0.2383(3) 0.1575(4) 0.0746(12) Uani 1 1 d . . .
H7 H 0.4024 0.2855 0.1747 0.090 Uiso 1 1 calc R . .
C8 C 0.3491(4) 0.1587(4) 0.0809(4) 0.105(2) Uani 1 1 d . . .
H8 H 0.3906 0.1442 0.0403 0.126 Uiso 1 1 calc R . .
C9 C 0.2609(3) 0.1100(2) 0.0865(3) 0.0566(9) Uani 1 1 d . . .
H9A H 0.2352 0.0568 0.0472 0.068 Uiso 1 1 calc R . .

loop_
_atom_site_aniso_label
_atom_site_aniso_U_11
_atom_site_aniso_U_22
_atom_site_aniso_U_33
_atom_site_aniso_U_23
_atom_site_aniso_U_13
_atom_site_aniso_U_12
Mn1 0.0311(2) 0.0367(2) 0.0337(2) -0.00464(17) 0.00623(17) -0.00436(17)
N1 0.0368(13) 0.0376(13) 0.0369(12) -0.0004(10) 0.0099(10) -0.0017(10)
N2 0.0333(13) 0.0514(15) 0.0561(15) 0.0030(12) 0.0112(11) -0.0026(11)
N3 0.0358(13) 0.0493(15) 0.0465(14) -0.0038(11) 0.0158(11) -0.0049(11)
N4 0.0569(17) 0.0402(15) 0.0566(16) -0.0086(13) 0.0026(13) 0.0037(12)
N5 0.0338(12) 0.0369(13) 0.0337(12) 0.0036(11) 0.0075(10) 0.0035(10)
N6 0.0557(16) 0.0475(15) 0.0391(14) -0.0057(12) 0.0062(12) -0.0098(12)
N7 0.0284(12) 0.0535(14) 0.0322(11) 0.0001(10) 0.0034(9) -0.0029(10)
N8 0.0333(13) 0.0506(15) 0.0433(13) -0.0077(11) 0.0060(11) 0.0007(10)
N9 0.0430(17) 0.115(3) 0.074(2) -0.034(2) -0.0087(16) 0.0014(17)
C1 0.0380(16) 0.0565(19) 0.0427(16) 0.0043(14) 0.0136(13) 0.0018(13)
C2 0.083(3) 0.053(2) 0.071(2) 0.0078(18) 0.033(2) 0.010(2)
C3 0.081(3) 0.068(3) 0.079(3) 0.003(2) 0.027(2) 0.006(2)
C4 0.068(2) 0.0439(17) 0.058(2) -0.0062(15) 0.0226(17) -0.0075(16)
C5 0.0389(15) 0.0330(14) 0.0345(14) -0.0063(11) 0.0116(12) -0.0069(11)
C6 0.0409(17) 0.0477(17) 0.0473(17) -0.0077(14) 0.0020(13) -0.0141(13)
C7 0.0360(19) 0.089(3) 0.104(3) 0.044(3) 0.029(2) 0.0060(18)
C8 0.100(4) 0.162(5) 0.086(3) 0.074(3) 0.074(3) 0.094(4)
C9 0.068(2) 0.054(2) 0.0500(18) -0.0025(15) 0.0232(17) 0.0151(16)

loop_
_atom_type_symbol
_atom_type_description
_atom_type_scat_dispersion_real
_atom_type_scat_dispersion_imag
_atom_type_scat_source
C C 0.0033 0.0016 'International Tables Vol C Tables 4.2.6.8 and 6.1.1.4'
H H 0.0000 0.0000 'International Tables Vol C Tables 4.2.6.8 and 6.1.1.4'
N N 0.0061 0.0033 'International Tables Vol C Tables 4.2.6.8 and 6.1.1.4'
Mn Mn 0.3368 0.7283 'International Tables Vol C Tables 4.2.6.8 and 6.1.1.4'

loop_
_geom_angle_atom_site_label_1
_geom_angle_atom_site_label_2
_geom_angle_atom_site_label_3
_geom_angle
_geom_angle_site_symmetry_1
_geom_angle_site_symmetry_3
_geom_angle_publ_flag
N4 Mn1 N7 92.52(9) . 6_556 ?
N4 Mn1 N7 96.73(10) . . ?
N7 Mn1 N7 78.02(9) 6_556 . ?
N4 Mn1 N6 89.88(10) . 5 ?
N7 Mn1 N6 167.77(9) 6_556 5 ?
N7 Mn1 N6 89.80(9) . 5 ?
N4 Mn1 N3 89.42(10) . . ?
N7 Mn1 N3 99.09(9) 6_556 . ?
N7 Mn1 N3 173.28(9) . . ?
N6 Mn1 N3 92.92(10) 5 . ?
N4 Mn1 N1 169.97(10) . . ?
N7 Mn1 N1 89.64(8) 6_556 . ?
N7 Mn1 N1 93.30(8) . . ?
N6 Mn1 N1 90.07(9) 5 . ?
N3 Mn1 N1 80.56(8) . . ?
C1 N1 C5 115.1(2) . . ?
C1 N1 Mn1 120.04(19) . . ?
C5 N1 Mn1 124.87(18) . . ?
N3 N2 C7 113.8(3) . . ?
N3 N2 C6 119.1(2) . . ?
C7 N2 C6 127.0(3) . . ?
C9 N3 N2 107.9(3) . . ?
C9 N3 Mn1 125.0(2) . . ?
N2 N3 Mn1 123.57(18) . . ?
N5 N4 Mn1 135.6(2) . . ?
N4 N5 N6 176.7(3) . . ?
N5 N6 Mn1 125.0(2) . 5 ?
N8 N7 Mn1 129.1(2) . 6_556 ?
N8 N7 Mn1 128.2(2) . . ?
Mn1 N7 Mn1 101.96(9) 6_556 . ?
N9 N8 N7 178.5(3) . . ?
C2 C1 N1 123.5(3) . . ?
C3 C2 C1 120.7(4) . . ?
C2 C3 C4 119.7(4) . . ?
C3 C4 C5 119.8(3) . . ?
N1 C5 C4 121.3(3) . . ?
N1 C5 C6 117.8(2) . . ?
C4 C5 C6 121.0(3) . . ?
N2 C6 C5 111.5(2) . . ?
N2 C7 C8 105.1(3) . . ?
C9 C8 C7 102.1(3) . . ?
N3 C9 C8 111.1(3) . . ?

loop_
_geom_bond_atom_site_label_1
_geom_bond_atom_site_label_2
_geom_bond_distance
_geom_bond_site_symmetry_2
_geom_bond_publ_flag
Mn1 N4 2.218(3) . ?
Mn1 N7 2.225(2) 6_556 ?
Mn1 N7 2.230(2) . ?
Mn1 N6 2.240(3) 5 ?
Mn1 N3 2.270(2) . ?
Mn1 N1 2.303(2) . ?
N1 C1 1.337(4) . ?
N1 C5 1.342(3) . ?
N2 N3 1.344(3) . ?
N2 C7 1.363(4) . ?
N2 C6 1.467(4) . ?
N3 C9 1.336(4) . ?
N4 N5 1.166(3) . ?
N5 N6 1.169(3) . ?
N6 Mn1 2.240(3) 5 ?
N7 N8 1.182(3) . ?
N7 Mn1 2.225(2) 6_556 ?
N8 N9 1.153(4) . ?
C1 C2 1.328(5) . ?
C2 C3 1.289(5) . ?
C3 C4 1.321(5) . ?
C4 C5 1.372(4) . ?
C5 C6 1.494(4) . ?
C7 C8 1.503(7) . ?
C8 C9 1.460(6) . ?
